data_4339710
loop_
_publ_author_name
'Mondal, Kartik Chandra'
'Drew, Mike G. B.'
'Mukherjee, Partha Sarathi'

_publ_section_title
;
 Synthesis of a Mn6 cluster and its self-assembly of an azido-bridged
 polymer.
;
_journal_issue 14
_journal_name_full 'Inorganic chemistry'
_journal_page_first 5625
_journal_page_last 5629
_journal_paper_doi 10.1021/ic0702670
_journal_volume 46
_journal_year 2007
_chemical_formula_sum 'C20 H42 Mn6 N15 Na2 O17'
_chemical_formula_weight 1140.31
_chemical_name_systematic
; 
 ? 
;
_space_group_IT_number 4
_symmetry_cell_setting monoclinic
_symmetry_space_group_name_Hall 'P 2yb'
_symmetry_space_group_name_H-M 'P 1 21 1'
_atom_sites_solution_hydrogens geom
_atom_sites_solution_primary direct
_atom_sites_solution_secondary difmap
_audit_creation_method SHELXL-97
_cell_angle_alpha 90.00
_cell_angle_beta 115.784(16)
_cell_angle_gamma 90.00
_cell_formula_units_Z 2
_cell_length_a 11.178(11)
_cell_length_b 20.786(12)
_cell_length_c 12.23(2)
_cell_measurement_reflns_used 26676
_cell_measurement_temperature 293(2)
_cell_measurement_theta_max 26.30
_cell_measurement_theta_min 1.85
_cell_volume 2559(5)
_computing_cell_refinement 'Bruker Smart'
_computing_data_collection 'Bruker Smart'
_computing_data_reduction 'Bruker Saint'
_computing_molecular_graphics 'Ortep-3 for Windows (Farrugia, 1997)'
_computing_publication_material 'WinGX publication routines (Farrugia, 1999)'
_computing_structure_refinement 'SHELXL-97 (Sheldrick, 1997)'
_computing_structure_solution 'SHELXS-97 (Sheldrick, 1997)'
_diffrn_ambient_temperature 293(2)
_diffrn_measured_fraction_theta_full 0.998
_diffrn_measured_fraction_theta_max 0.998
_diffrn_radiation_monochromator graphite
_diffrn_radiation_source 'fine-focus sealed tube'
_diffrn_radiation_type MoK\a
_diffrn_radiation_wavelength 0.71073
_diffrn_reflns_av_R_equivalents 0.1434
_diffrn_reflns_av_sigmaI/netI 0.1778
_diffrn_reflns_limit_h_max 13
_diffrn_reflns_limit_h_min -13
_diffrn_reflns_limit_k_max 25
_diffrn_reflns_limit_k_min -25
_diffrn_reflns_limit_l_max 15
_diffrn_reflns_limit_l_min -15
_diffrn_reflns_number 26676
_diffrn_reflns_theta_full 26.38
_diffrn_reflns_theta_max 26.38
_diffrn_reflns_theta_min 1.85
_exptl_absorpt_coefficient_mu 1.521
_exptl_absorpt_correction_T_max 0.6285
_exptl_absorpt_correction_T_min 0.3646
_exptl_absorpt_correction_type empirical
_exptl_crystal_colour black
_exptl_crystal_density_diffrn 1.481
_exptl_crystal_density_method 'not measured'
_exptl_crystal_description block
_exptl_crystal_F_000 1150
_exptl_crystal_size_max 0.84
_exptl_crystal_size_mid 0.54
_exptl_crystal_size_min 0.34
_refine_diff_density_max 2.249
_refine_diff_density_min -0.963
_refine_diff_density_rms 0.253
_refine_ls_abs_structure_details 'Flack H D (1983), Acta Cryst. A39, 876-881'
_refine_ls_abs_structure_Flack 0.17(5)
_refine_ls_extinction_method none
_refine_ls_goodness_of_fit_ref 0.994
_refine_ls_hydrogen_treatment constr
_refine_ls_matrix_type full
_refine_ls_number_parameters 527
_refine_ls_number_reflns 10446
_refine_ls_number_restraints 3
_refine_ls_restrained_S_all 0.994
_refine_ls_R_factor_all 0.1963
_refine_ls_R_factor_gt 0.1143
_refine_ls_shift/su_max 0.000
_refine_ls_shift/su_mean 0.000
_refine_ls_structure_factor_coef Fsqd
_refine_ls_weighting_details
;
_refine_ls_weighting_details 
  w=1/[\s^2^(Fo^2^)+(0.2000P)^2^+0.0000P] where P=(Fo^2^+2Fc^2^)/3 
;
_refine_ls_weighting_scheme calc
_refine_ls_wR_factor_gt 0.2918
_refine_ls_wR_factor_ref 0.3479
_reflns_number_gt 5226
_reflns_number_total 10446
_reflns_threshold_expression >2sigma(I)
_cod_data_source_file ic0702670-file003.cif
_cod_data_source_block 1
_cod_original_cell_volume 2558(5)
_cod_original_sg_symbol_H-M P21
_cod_database_code 4339710

loop_
_symmetry_equiv_pos_as_xyz
'x, y, z'
'-x, y+1/2, -z'

loop_
_atom_site_label
_atom_site_type_symbol
_atom_site_fract_x
_atom_site_fract_y
_atom_site_fract_z
_atom_site_U_iso_or_equiv
_atom_site_adp_type
_atom_site_occupancy
_atom_site_symmetry_multiplicity
_atom_site_calc_flag
_atom_site_refinement_flags
C13 C 0.8658(17) 0.8208(8) 0.7054(13) 0.044(4) Uani 1 1 d .
H13A H 0.9007 0.8592 0.6845 0.053 Uiso 1 1 calc R
H13B H 0.9163 0.8142 0.7921 0.053 Uiso 1 1 calc R
C12 C 0.7285(16) 0.8336(7) 0.6816(16) 0.043(4) Uani 1 1 d .
C14 C 0.6615(17) 0.7774(8) 0.7107(13) 0.044(4) Uani 1 1 d .
H14A H 0.7082 0.7679 0.7968 0.053 Uiso 1 1 calc R
H14B H 0.5712 0.7895 0.6936 0.053 Uiso 1 1 calc R
C15 C 0.6486(19) 0.8523(8) 0.5496(18) 0.059(5) Uani 1 1 d .
H15A H 0.5587 0.8621 0.5371 0.071 Uiso 1 1 calc R
H15B H 0.6862 0.8915 0.5347 0.071 Uiso 1 1 calc R
C11 C 0.724(2) 0.8881(9) 0.7691(18) 0.071(6) Uani 1 1 d .
H11A H 0.7839 0.9221 0.7722 0.107 Uiso 1 1 calc R
H11B H 0.7511 0.8707 0.8490 0.107 Uiso 1 1 calc R
H11C H 0.6357 0.9048 0.7394 0.107 Uiso 1 1 calc R
C25 C 0.3650(16) 0.6086(9) 0.3647(15) 0.050(4) Uani 1 1 d .
H25A H 0.2986 0.6357 0.3726 0.060 Uiso 1 1 calc R
H25B H 0.3481 0.5646 0.3803 0.060 Uiso 1 1 calc R
C22 C 0.3493(15) 0.6134(10) 0.2320(15) 0.048(5) Uani 1 1 d .
C24 C 0.4383(17) 0.5771(10) 0.2045(17) 0.059(5) Uani 1 1 d .
H24A H 0.4158 0.5827 0.1190 0.071 Uiso 1 1 calc R
H24B H 0.4259 0.5320 0.2172 0.071 Uiso 1 1 calc R
C23 C 0.3648(19) 0.6876(9) 0.2058(17) 0.061(5) Uani 1 1 d .
H23A H 0.3400 0.6922 0.1197 0.073 Uiso 1 1 calc R
H23B H 0.3011 0.7120 0.2232 0.073 Uiso 1 1 calc R
C21 C 0.2117(19) 0.5915(11) 0.161(2) 0.076(6) Uani 1 1 d .
H21A H 0.1531 0.6161 0.1831 0.114 Uiso 1 1 calc R
H21B H 0.2049 0.5468 0.1767 0.114 Uiso 1 1 calc R
H21C H 0.1873 0.5973 0.0757 0.114 Uiso 1 1 calc R
C35 C 1.0122(17) 0.7493(10) 0.3674(18) 0.058(5) Uani 1 1 d .
H35A H 1.0908 0.7243 0.3815 0.069 Uiso 1 1 calc R
H35B H 1.0390 0.7941 0.3817 0.069 Uiso 1 1 calc R
C32 C 0.9134(16) 0.7418(9) 0.2339(15) 0.048(4) Uani 1 1 d .
C34 C 0.7963(19) 0.7846(11) 0.2072(15) 0.066(5) Uani 1 1 d .
H34A H 0.7405 0.7844 0.1203 0.079 Uiso 1 1 calc R
H34B H 0.8278 0.8283 0.2302 0.079 Uiso 1 1 calc R
C33 C 0.873(2) 0.6704(11) 0.2081(17) 0.066(5) Uani 1 1 d .
H33A H 0.8156 0.6655 0.1220 0.079 Uiso 1 1 calc R
H33B H 0.9519 0.6449 0.2268 0.079 Uiso 1 1 calc R
C31 C 0.980(2) 0.7663(11) 0.1624(18) 0.070(6) Uani 1 1 d .
H31A H 1.0735 0.7572 0.2041 0.105 Uiso 1 1 calc R
H31B H 0.9669 0.8119 0.1520 0.105 Uiso 1 1 calc R
H31C H 0.9437 0.7458 0.0843 0.105 Uiso 1 1 calc R
C43 C 0.8285(18) 0.5415(8) 0.7128(18) 0.059(5) Uani 1 1 d .
H43A H 0.8627 0.5510 0.7988 0.071 Uiso 1 1 calc R
H43B H 0.7735 0.5034 0.6969 0.071 Uiso 1 1 calc R
C42 C 0.9386(17) 0.5272(8) 0.6861(17) 0.048(4) Uani 1 1 d .
C44 C 0.8984(14) 0.5045(7) 0.5553(15) 0.042(4) Uani 1 1 d .
H44A H 0.9778 0.4929 0.5466 0.051 Uiso 1 1 calc R
H44B H 0.8439 0.4662 0.5405 0.051 Uiso 1 1 calc R
C45 C 1.0425(15) 0.5848(9) 0.7188(17) 0.054(5) Uani 1 1 d .
H45A H 1.0772 0.5941 0.8049 0.065 Uiso 1 1 calc R
H45B H 1.1163 0.5716 0.7024 0.065 Uiso 1 1 calc R
C41 C 1.021(2) 0.4746(8) 0.7664(18) 0.067(6) Uani 1 1 d .
H41A H 1.0537 0.4876 0.8498 0.080 Uiso 1 1 calc R
H41B H 1.0944 0.4656 0.7480 0.080 Uiso 1 1 calc R
H41C H 0.9675 0.4366 0.7533 0.080 Uiso 1 1 calc R
N11 N 0.8845(17) 0.8666(8) 0.4554(14) 0.063(5) Uani 1 1 d .
N12 N 0.814(2) 0.9134(9) 0.4065(19) 0.073(5) Uani 1 1 d .
N13 N 0.747(2) 0.9546(12) 0.352(2) 0.104(7) Uani 1 1 d .
N41 N 0.5756(16) 0.4888(7) 0.4557(14) 0.054(4) Uani 1 1 d .
N42 N 0.6018(18) 0.4493(9) 0.4065(15) 0.068(5) Uani 1 1 d .
N43 N 0.621(3) 0.4008(12) 0.357(3) 0.124(10) Uani 1 1 d .
N31 N 1.0895(16) 0.5978(9) 0.4634(16) 0.066(5) Uani 1 1 d .
N32 N 1.090(2) 0.5503(12) 0.4021(18) 0.087(6) Uani 1 1 d .
N33 N 1.098(2) 0.5035(11) 0.354(2) 0.108(7) Uani 1 1 d .
N61 N 0.374(2) 0.7593(8) 0.4503(17) 0.078(6) Uani 1 1 d .
N62 N 0.3234(17) 0.8112(10) 0.400(2) 0.083(6) Uani 1 1 d .
N63 N 0.271(3) 0.8563(10) 0.353(3) 0.143(12) Uani 1 1 d .
O1 O 0.7317(13) 0.6816(8) 0.4628(10) 0.043(2) Uani 1 1 d .
N21 N 0.9003(17) 0.6770(10) 0.8526(16) 0.075(5) Uani 1 1 d D
N22 N 0.989(2) 0.7011(11) 0.885(2) 0.112(8) Uiso 1 1 d D
N23 N 1.082(2) 0.7239(16) 0.928(3) 0.175(13) Uiso 1 1 d D
O5 O 0.5407(17) 0.6816(10) 0.0384(14) 0.102(5) Uiso 1 1 d .
O13 O 0.8917(12) 0.7667(6) 0.6435(12) 0.058(4) Uani 1 1 d .
O14 O 0.6581(11) 0.7185(6) 0.6405(11) 0.046(3) Uani 1 1 d .
O15 O 0.6418(11) 0.8060(5) 0.4618(9) 0.042(3) Uani 1 1 d .
O25 O 0.4983(12) 0.6280(6) 0.4578(11) 0.052(3) Uani 1 1 d .
O24 O 0.5824(11) 0.5934(5) 0.2766(10) 0.043(3) Uani 1 1 d .
O23 O 0.4877(10) 0.7155(5) 0.2685(10) 0.048(3) Uani 1 1 d .
O35 O 0.9650(12) 0.7299(6) 0.4575(11) 0.051(3) Uani 1 1 d .
O34 O 0.7112(12) 0.7655(6) 0.2725(10) 0.049(3) Uani 1 1 d .
O33 O 0.8067(12) 0.6454(5) 0.2729(11) 0.051(3) Uani 1 1 d .
O43 O 0.7448(11) 0.5949(5) 0.6449(11) 0.042(3) Uani 1 1 d .
O44 O 0.8270(12) 0.5515(5) 0.4664(10) 0.048(3) Uani 1 1 d .
O45 O 0.9838(11) 0.6432(5) 0.6501(11) 0.046(3) Uani 1 1 d .
Na1 Na 0.5389(9) 0.6226(4) 0.6743(8) 0.078(3) Uani 1 1 d .
O101 O 0.4860(18) 0.5151(9) 0.6426(17) 0.031(4) Uiso 0.50 1 d P
O102 O 0.3128(17) 0.6804(9) 0.6084(15) 0.030(4) Uiso 0.50 1 d P
Na2 Na 1.1369(11) 0.7368(4) 0.6795(9) 0.094(3) Uani 1 1 d .
O103 O 1.1532(19) 0.8442(10) 0.6476(18) 0.035(5) Uiso 0.50 1 d P
O104 O 1.351(3) 0.9279(13) 1.000(2) 0.065(7) Uiso 0.50 1 d P
O105 O 0.667(3) 0.6346(16) 0.872(3) 0.084(9) Uiso 0.50 1 d P
O106 O 1.231(3) 0.9966(17) 0.796(3) 0.099(10) Uiso 0.50 1 d P
Mn1 Mn 0.8095(3) 0.77784(11) 0.4571(2) 0.0378(6) Uani 1 1 d .
Mn2 Mn 0.8254(3) 0.68040(12) 0.6616(2) 0.0385(6) Uani 1 1 d .
Mn4 Mn 0.6540(3) 0.58226(11) 0.4578(2) 0.0384(7) Uani 1 1 d .
Mn3 Mn 0.9156(3) 0.63630(12) 0.4575(2) 0.0420(7) Uani 1 1 d .
Mn5 Mn 0.6342(3) 0.67919(12) 0.2474(2) 0.0409(6) Uani 1 1 d .
Mn6 Mn 0.5482(3) 0.72409(11) 0.4548(2) 0.0421(7) Uani 1 1 d .

loop_
_atom_site_aniso_label
_atom_site_aniso_U_11
_atom_site_aniso_U_22
_atom_site_aniso_U_33
_atom_site_aniso_U_23
_atom_site_aniso_U_13
_atom_site_aniso_U_12
C13 0.078(12) 0.036(8) 0.024(8) -0.012(6) 0.027(8) -0.015(8)
C12 0.045(10) 0.023(7) 0.059(11) 0.002(7) 0.020(9) -0.002(6)
C14 0.062(11) 0.041(8) 0.030(8) -0.015(7) 0.019(8) -0.015(8)
C15 0.074(13) 0.020(8) 0.098(16) -0.026(9) 0.050(12) -0.009(8)
C11 0.077(14) 0.042(10) 0.075(14) -0.034(10) 0.014(11) -0.004(9)
C25 0.036(9) 0.058(10) 0.045(10) 0.006(8) 0.008(8) -0.012(8)
C22 0.024(8) 0.083(13) 0.037(9) 0.014(8) 0.013(7) 0.002(8)
C24 0.054(11) 0.061(11) 0.061(12) -0.006(10) 0.024(9) -0.017(9)
C23 0.072(13) 0.053(11) 0.075(12) 0.010(10) 0.049(11) 0.013(10)
C21 0.067(13) 0.081(15) 0.090(15) -0.009(12) 0.045(12) -0.029(11)
C35 0.049(10) 0.068(12) 0.081(14) 0.003(10) 0.051(11) -0.006(9)
C32 0.038(9) 0.067(12) 0.046(10) 0.004(9) 0.025(8) -0.012(9)
C34 0.062(12) 0.104(16) 0.036(10) 0.005(10) 0.026(9) 0.018(11)
C33 0.067(13) 0.087(15) 0.061(12) -0.026(11) 0.043(10) -0.019(11)
C31 0.086(14) 0.086(15) 0.061(12) 0.002(11) 0.054(11) -0.014(11)
C43 0.065(12) 0.042(9) 0.070(13) 0.033(9) 0.029(10) -0.001(8)
C42 0.045(10) 0.035(8) 0.073(13) 0.020(8) 0.035(9) 0.013(7)
C44 0.024(8) 0.031(8) 0.066(12) 0.020(8) 0.014(8) 0.007(6)
C45 0.031(8) 0.056(10) 0.069(12) 0.022(9) 0.016(8) -0.007(8)
C41 0.094(16) 0.031(9) 0.069(13) 0.012(9) 0.030(12) 0.012(9)
N11 0.075(12) 0.049(10) 0.058(11) -0.001(8) 0.023(9) 0.003(9)
N12 0.083(14) 0.060(11) 0.100(15) 0.000(11) 0.062(12) -0.002(10)
N13 0.091(16) 0.090(16) 0.15(2) 0.004(16) 0.066(15) 0.006(13)
N41 0.070(11) 0.034(8) 0.068(11) -0.005(7) 0.038(9) 0.017(7)
N42 0.080(12) 0.064(11) 0.056(10) -0.013(9) 0.028(9) -0.020(9)
N43 0.15(2) 0.115(19) 0.16(2) -0.063(18) 0.12(2) -0.057(16)
N31 0.063(11) 0.058(11) 0.084(13) -0.013(9) 0.039(10) -0.015(8)
N32 0.100(16) 0.097(16) 0.064(12) -0.001(12) 0.036(12) 0.003(13)
N33 0.123(19) 0.078(14) 0.14(2) -0.023(14) 0.069(16) 0.005(13)
N61 0.106(15) 0.037(9) 0.094(14) 0.028(9) 0.047(12) 0.016(9)
N62 0.059(11) 0.062(12) 0.127(17) -0.032(13) 0.039(12) -0.030(10)
N63 0.16(2) 0.041(11) 0.17(3) 0.032(14) 0.012(19) 0.011(13)
O1 0.056(6) 0.039(5) 0.040(5) 0.006(5) 0.026(5) 0.005(5)
N21 0.053(10) 0.091(13) 0.089(13) -0.053(12) 0.038(10) -0.027(10)
O13 0.040(7) 0.062(9) 0.059(8) -0.030(7) 0.009(6) -0.006(6)
O14 0.047(7) 0.048(7) 0.062(8) -0.017(6) 0.042(6) -0.012(6)
O15 0.046(7) 0.028(6) 0.040(6) 0.009(5) 0.008(5) 0.016(5)
O25 0.053(8) 0.048(7) 0.055(8) -0.002(6) 0.023(6) -0.012(6)
O24 0.049(7) 0.027(6) 0.055(7) 0.001(5) 0.023(6) 0.004(5)
O23 0.030(6) 0.047(7) 0.048(7) 0.023(5) -0.001(5) -0.019(5)
O35 0.043(7) 0.053(7) 0.059(8) -0.010(6) 0.024(6) -0.005(6)
O34 0.055(7) 0.053(8) 0.042(7) 0.019(6) 0.023(6) 0.011(6)
O33 0.069(8) 0.032(6) 0.074(8) -0.006(6) 0.050(7) -0.006(6)
O43 0.050(7) 0.026(6) 0.071(8) -0.003(5) 0.047(6) -0.007(5)
O44 0.062(8) 0.036(6) 0.048(7) -0.005(5) 0.027(6) -0.002(6)
O45 0.038(7) 0.030(6) 0.068(8) -0.005(6) 0.020(6) -0.003(5)
Na1 0.089(6) 0.071(6) 0.081(6) -0.007(5) 0.043(5) -0.020(5)
Na2 0.122(8) 0.064(5) 0.088(6) -0.011(5) 0.039(6) -0.042(6)
Mn1 0.0414(15) 0.0300(13) 0.0419(15) 0.0000(11) 0.0181(12) 0.0002(11)
Mn2 0.0444(15) 0.0311(12) 0.0414(14) -0.0012(12) 0.0198(12) -0.0020(11)
Mn4 0.0392(15) 0.0320(13) 0.0480(16) 0.0012(12) 0.0226(13) 0.0009(11)
Mn3 0.0478(16) 0.0315(13) 0.0528(17) 0.0009(12) 0.0275(14) -0.0026(12)
Mn5 0.0419(15) 0.0337(12) 0.0490(15) 0.0004(13) 0.0214(12) -0.0037(12)
Mn6 0.0498(17) 0.0277(13) 0.0471(16) -0.0024(11) 0.0197(13) -0.0057(11)

loop_
_atom_type_symbol
_atom_type_description
_atom_type_scat_dispersion_real
_atom_type_scat_dispersion_imag
_atom_type_scat_source
C C 0.0033 0.0016 'International Tables Vol C Tables 4.2.6.8 and 6.1.1.4'
H H 0.0000 0.0000 'International Tables Vol C Tables 4.2.6.8 and 6.1.1.4'
N N 0.0061 0.0033 'International Tables Vol C Tables 4.2.6.8 and 6.1.1.4'
O O 0.0106 0.0060 'International Tables Vol C Tables 4.2.6.8 and 6.1.1.4'
Mn Mn 0.3368 0.7283 'International Tables Vol C Tables 4.2.6.8 and 6.1.1.4'
Na Na 0.0362 0.0249 'International Tables Vol C Tables 4.2.6.8 and 6.1.1.4'

loop_
_geom_angle_atom_site_label_1
_geom_angle_atom_site_label_2
_geom_angle_atom_site_label_3
_geom_angle
_geom_angle_site_symmetry_1
_geom_angle_site_symmetry_3
O13 C13 C12 118.0(13) . .
C13 C12 C14 113.4(14) . .
C13 C12 C15 109.9(15) . .
C14 C12 C15 109.0(14) . .
C13 C12 C11 109.6(14) . .
C14 C12 C11 103.5(15) . .
C15 C12 C11 111.3(14) . .
O14 C14 C12 113.1(12) . .
O15 C15 C12 116.4(14) . .
O25 C25 C22 113.8(13) . .
C24 C22 C21 111.1(17) . .
C24 C22 C25 116.4(15) . .
C21 C22 C25 102.3(14) . .
C24 C22 C23 108.7(15) . .
C21 C22 C23 110.8(15) . .
C25 C22 C23 107.2(15) . .
C22 C24 O24 115.6(15) . .
O23 C23 C22 117.6(14) . .
O35 C35 C32 116.3(13) . .
C31 C32 C34 106.7(16) . .
C31 C32 C35 106.4(14) . .
C34 C32 C35 109.2(15) . .
C31 C32 C33 113.2(16) . .
C34 C32 C33 112.0(16) . .
C35 C32 C33 109.1(16) . .
C32 C34 O34 114.4(15) . .
O33 C33 C32 115.1(14) . .
C42 C43 O43 115.4(13) . .
C43 C42 C41 110.2(15) . .
C43 C42 C44 114.1(15) . .
C41 C42 C44 106.1(14) . .
C43 C42 C45 113.0(15) . .
C41 C42 C45 102.3(14) . .
C44 C42 C45 110.2(14) . .
O44 C44 C42 113.4(13) . .
O45 C45 C42 112.6(12) . .
N12 N11 Mn1 122.9(15) . .
N13 N12 N11 174(3) . .
N42 N41 Mn4 118.0(14) . .
N41 N42 N43 172(2) . .
N32 N31 Mn3 122.3(15) . .
N33 N32 N31 174(3) . .
N62 N61 Mn6 122.4(15) . .
N63 N62 N61 176(2) . .
Mn2 O1 Mn1 92.3(5) . .
Mn2 O1 Mn6 92.3(5) . .
Mn1 O1 Mn6 90.4(6) . .
Mn2 O1 Mn4 90.7(5) . .
Mn1 O1 Mn4 176.3(6) . .
Mn6 O1 Mn4 91.5(5) . .
Mn2 O1 Mn3 91.5(5) . .
Mn1 O1 Mn3 90.0(5) . .
Mn6 O1 Mn3 176.2(6) . .
Mn4 O1 Mn3 87.9(6) . .
Mn2 O1 Mn5 177.9(8) . .
Mn1 O1 Mn5 88.9(5) . .
Mn6 O1 Mn5 89.4(4) . .
Mn4 O1 Mn5 88.0(5) . .
Mn3 O1 Mn5 86.8(4) . .
N22 N21 Mn2 105(2) . .
N21 N22 N23 173(4) . .
C13 O13 Mn2 118.1(10) . .
C13 O13 Mn1 113.2(10) . .
Mn2 O13 Mn1 102.4(5) . .
C13 O13 Na2 121.3(9) . .
Mn2 O13 Na2 100.3(6) . .
Mn1 O13 Na2 98.1(5) . .
C14 O14 Mn2 118.6(10) . .
C14 O14 Mn6 116.3(10) . .
Mn2 O14 Mn6 104.3(5) . .
C14 O14 Na1 115.9(9) . .
Mn2 O14 Na1 101.7(6) . .
Mn6 O14 Na1 96.9(5) . .
C15 O15 Mn6 117.9(10) . .
C15 O15 Mn1 118.7(10) . .
Mn6 O15 Mn1 103.5(5) . .
C25 O25 Mn4 117.2(10) . .
C25 O25 Mn6 115.8(10) . .
Mn4 O25 Mn6 102.6(5) . .
C25 O25 Na1 117.5(10) . .
Mn4 O25 Na1 103.0(6) . .
Mn6 O25 Na1 97.8(5) . .
C24 O24 Mn5 115.2(10) . .
C24 O24 Mn4 115.5(10) . .
Mn5 O24 Mn4 107.3(5) . .
C23 O23 Mn5 117.6(11) . .
C23 O23 Mn6 114.6(10) . .
Mn5 O23 Mn6 106.9(5) . .
C35 O35 Mn1 117.1(11) . .
C35 O35 Mn3 116.8(11) . .
Mn1 O35 Mn3 104.0(6) . .
C35 O35 Na2 115.5(10) . .
Mn1 O35 Na2 103.0(5) . .
Mn3 O35 Na2 97.7(5) . .
C34 O34 Mn5 119.0(11) . .
C34 O34 Mn1 112.5(10) . .
Mn5 O34 Mn1 106.0(5) . .
C33 O33 Mn5 120.4(12) . .
C33 O33 Mn3 116.8(11) . .
Mn5 O33 Mn3 106.4(5) . .
C43 O43 Mn2 118.6(10) . .
C43 O43 Mn4 114.6(10) . .
Mn2 O43 Mn4 102.3(5) . .
C43 O43 Na1 119.2(9) . .
Mn2 O43 Na1 100.5(5) . .
Mn4 O43 Na1 98.3(5) . .
C44 O44 Mn4 118.0(10) . .
C44 O44 Mn3 120.6(9) . .
Mn4 O44 Mn3 101.6(5) . .
C45 O45 Mn2 118.2(10) . .
C45 O45 Mn3 115.7(11) . .
Mn2 O45 Mn3 101.6(5) . .
C45 O45 Na2 117.0(9) . .
Mn2 O45 Na2 105.1(6) . .
Mn3 O45 Na2 96.0(5) . .
O105 Na1 O101 106.8(10) . .
O105 Na1 O25 152.2(10) . .
O101 Na1 O25 87.2(6) . .
O105 Na1 O14 87.3(9) . .
O101 Na1 O14 148.6(7) . .
O25 Na1 O14 69.9(5) . .
O105 Na1 O43 89.0(9) . .
O101 Na1 O43 86.5(6) . .
O25 Na1 O43 67.5(5) . .
O14 Na1 O43 65.3(4) . .
O105 Na1 O102 111.5(9) . .
O101 Na1 O102 104.7(7) . .
O25 Na1 O102 86.9(6) . .
O14 Na1 O102 95.5(6) . .
O43 Na1 O102 151.8(6) . .
O105 Na1 Mn6 123.6(9) . .
O101 Na1 Mn6 123.8(6) . .
O25 Na1 Mn6 36.6(3) . .
O14 Na1 Mn6 36.4(3) . .
O43 Na1 Mn6 72.1(3) . .
O102 Na1 Mn6 80.2(5) . .
O105 Na1 Mn2 80.7(8) . .
O101 Na1 Mn2 120.1(6) . .
O25 Na1 Mn2 71.5(4) . .
O14 Na1 Mn2 33.0(3) . .
O43 Na1 Mn2 33.6(3) . .
O102 Na1 Mn2 128.1(5) . .
Mn6 Na1 Mn2 54.24(14) . .
O105 Na1 Mn4 124.8(9) . .
O101 Na1 Mn4 78.1(6) . .
O25 Na1 Mn4 33.4(3) . .
O14 Na1 Mn4 70.9(3) . .
O43 Na1 Mn4 35.8(3) . .
O102 Na1 Mn4 120.3(5) . .
Mn6 Na1 Mn4 54.19(16) . .
Mn2 Na1 Mn4 53.42(15) . .
Na1 O102 Na2 147.1(8) . 1_455
O103 Na2 O45 146.3(8) . .
O103 Na2 O35 87.3(7) . .
O45 Na2 O35 69.7(5) . .
O103 Na2 O13 84.1(7) . .
O45 Na2 O13 64.4(5) . .
O35 Na2 O13 65.9(5) . .
O103 Na2 O102 104.0(7) . 1_655
O45 Na2 O102 99.3(6) . 1_655
O35 Na2 O102 87.2(5) . 1_655
O13 Na2 O102 151.7(6) . 1_655
O103 Na2 Mn3 122.5(6) . .
O45 Na2 Mn3 37.9(3) . .
O35 Na2 Mn3 35.3(3) . .
O13 Na2 Mn3 71.2(3) . .
O102 Na2 Mn3 81.9(5) 1_655 .
O103 Na2 Mn1 76.7(6) . .
O45 Na2 Mn1 70.6(4) . .
O35 Na2 Mn1 33.0(3) . .
O13 Na2 Mn1 34.8(3) . .
O102 Na2 Mn1 119.9(5) 1_655 .
Mn3 Na2 Mn1 53.42(16) . .
O103 Na2 Mn2 117.1(7) . .
O45 Na2 Mn2 32.4(3) . .
O35 Na2 Mn2 69.9(4) . .
O13 Na2 Mn2 33.0(3) . .
O102 Na2 Mn2 130.7(5) 1_655 .
Mn3 Na2 Mn2 54.01(16) . .
Mn1 Na2 Mn2 52.29(17) . .
O15 Mn1 O35 167.1(5) . .
O15 Mn1 N11 97.6(6) . .
O35 Mn1 N11 95.2(7) . .
O15 Mn1 O34 90.4(5) . .
O35 Mn1 O34 89.4(5) . .
N11 Mn1 O34 97.3(6) . .
O15 Mn1 O13 88.5(5) . .
O35 Mn1 O13 88.4(5) . .
N11 Mn1 O13 97.2(6) . .
O34 Mn1 O13 165.4(5) . .
O15 Mn1 O1 82.9(5) . .
O35 Mn1 O1 84.3(5) . .
N11 Mn1 O1 178.8(6) . .
O34 Mn1 O1 83.8(4) . .
O13 Mn1 O1 81.7(5) . .
O15 Mn1 Mn6 38.2(3) . .
O35 Mn1 Mn6 129.1(4) . .
N11 Mn1 Mn6 135.7(5) . .
O34 Mn1 Mn6 83.9(4) . .
O13 Mn1 Mn6 86.3(4) . .
O1 Mn1 Mn6 44.8(4) . .
O15 Mn1 Mn2 84.0(3) . .
O35 Mn1 Mn2 85.9(4) . .
N11 Mn1 Mn2 135.2(5) . .
O34 Mn1 Mn2 127.5(4) . .
O13 Mn1 Mn2 37.9(4) . .
O1 Mn1 Mn2 43.7(3) . .
Mn6 Mn1 Mn2 60.49(8) . .
O15 Mn1 Mn3 129.0(3) . .
O35 Mn1 Mn3 38.2(4) . .
N11 Mn1 Mn3 133.4(5) . .
O34 Mn1 Mn3 84.7(3) . .
O13 Mn1 Mn3 84.7(4) . .
O1 Mn1 Mn3 46.2(4) . .
Mn6 Mn1 Mn3 90.91(10) . .
Mn2 Mn1 Mn3 60.82(9) . .
O15 Mn1 Mn5 87.4(3) . .
O35 Mn1 Mn5 84.9(3) . .
N11 Mn1 Mn5 133.3(5) . .
O34 Mn1 Mn5 36.0(3) . .
O13 Mn1 Mn5 129.4(4) . .
O1 Mn1 Mn5 47.8(3) . .
Mn6 Mn1 Mn5 61.20(10) . .
Mn2 Mn1 Mn5 91.56(13) . .
Mn3 Mn1 Mn5 60.34(9) . .
O15 Mn1 Na2 135.4(4) . .
O35 Mn1 Na2 44.0(4) . .
N11 Mn1 Na2 86.2(5) . .
O34 Mn1 Na2 133.3(4) . .
O13 Mn1 Na2 47.1(4) . .
O1 Mn1 Na2 92.7(4) . .
Mn6 Mn1 Na2 124.42(18) . .
Mn2 Mn1 Na2 63.93(17) . .
Mn3 Mn1 Na2 61.36(16) . .
Mn5 Mn1 Na2 121.49(18) . .
O14 Mn2 O43 89.1(5) . .
O14 Mn2 O13 90.1(5) . .
O43 Mn2 O13 168.9(5) . .
O14 Mn2 O45 169.4(5) . .
O43 Mn2 O45 91.3(5) . .
O13 Mn2 O45 87.5(5) . .
O14 Mn2 N21 93.3(6) . .
O43 Mn2 N21 91.6(7) . .
O13 Mn2 N21 99.5(7) . .
O45 Mn2 N21 97.3(6) . .
O14 Mn2 O1 83.1(5) . .
O43 Mn2 O1 85.3(6) . .
O13 Mn2 O1 83.6(6) . .
O45 Mn2 O1 86.3(5) . .
N21 Mn2 O1 175.3(6) . .
O14 Mn2 Mn4 86.5(4) . .
O43 Mn2 Mn4 40.2(4) . .
O13 Mn2 Mn4 128.7(4) . .
O45 Mn2 Mn4 86.9(4) . .
N21 Mn2 Mn4 131.8(6) . .
O1 Mn2 Mn4 45.2(4) . .
O14 Mn2 Mn1 85.1(4) . .
O43 Mn2 Mn1 129.2(4) . .
O13 Mn2 Mn1 39.7(4) . .
O45 Mn2 Mn1 86.5(4) . .
N21 Mn2 Mn1 139.0(6) . .
O1 Mn2 Mn1 43.9(4) . .
Mn4 Mn2 Mn1 89.08(13) . .
O14 Mn2 Mn6 39.2(4) . .
O43 Mn2 Mn6 86.1(4) . .
O13 Mn2 Mn6 86.3(4) . .
O45 Mn2 Mn6 130.3(4) . .
N21 Mn2 Mn6 132.3(5) . .
O1 Mn2 Mn6 43.9(4) . .
Mn4 Mn2 Mn6 60.36(9) . .
Mn1 Mn2 Mn6 59.03(10) . .
O14 Mn2 Mn3 128.6(4) . .
O43 Mn2 Mn3 86.9(3) . .
O13 Mn2 Mn3 85.0(4) . .
O45 Mn2 Mn3 40.9(4) . .
N21 Mn2 Mn3 138.0(5) . .
O1 Mn2 Mn3 45.5(4) . .
Mn4 Mn2 Mn3 59.16(11) . .
Mn1 Mn2 Mn3 59.74(11) . .
Mn6 Mn2 Mn3 89.45(13) . .
O14 Mn2 Na1 45.3(4) . .
O43 Mn2 Na1 45.9(3) . .
O13 Mn2 Na1 135.2(4) . .
O45 Mn2 Na1 137.0(4) . .
N21 Mn2 Na1 82.5(5) . .
O1 Mn2 Na1 92.8(4) . .
Mn4 Mn2 Na1 63.68(17) . .
Mn1 Mn2 Na1 121.29(18) . .
Mn6 Mn2 Na1 62.31(19) . .
Mn3 Mn2 Na1 122.84(17) . .
O14 Mn2 Na2 136.7(4) . .
O43 Mn2 Na2 133.7(4) . .
O13 Mn2 Na2 46.7(4) . .
O45 Mn2 Na2 42.5(4) . .
N21 Mn2 Na2 92.0(5) . .
O1 Mn2 Na2 92.7(4) . .
Mn4 Mn2 Na2 120.07(18) . .
Mn1 Mn2 Na2 63.78(18) . .
Mn6 Mn2 Na2 122.8(2) . .
Mn3 Mn2 Na2 61.02(17) . .
Na1 Mn2 Na2 174.4(2) . .
O25 Mn4 O44 169.7(5) . .
O25 Mn4 O24 90.9(5) . .
O44 Mn4 O24 90.4(5) . .
O25 Mn4 O43 87.0(5) . .
O44 Mn4 O43 89.1(4) . .
O24 Mn4 O43 165.2(4) . .
O25 Mn4 N41 94.7(5) . .
O44 Mn4 N41 95.3(5) . .
O24 Mn4 N41 97.3(5) . .
O43 Mn4 N41 97.5(5) . .
O25 Mn4 O1 83.5(5) . .
O44 Mn4 O1 86.5(5) . .
O24 Mn4 O1 83.5(4) . .
O43 Mn4 O1 81.6(4) . .
N41 Mn4 O1 178.1(5) . .
O25 Mn4 Mn3 130.3(4) . .
O44 Mn4 Mn3 39.8(3) . .
O24 Mn4 Mn3 83.2(3) . .
O43 Mn4 Mn3 86.9(3) . .
N41 Mn4 Mn3 135.0(4) . .
O1 Mn4 Mn3 46.8(4) . .
O25 Mn4 Mn2 85.5(4) . .
O44 Mn4 Mn2 85.6(3) . .
O24 Mn4 Mn2 127.6(3) . .
O43 Mn4 Mn2 37.6(3) . .
N41 Mn4 Mn2 135.1(4) . .
O1 Mn4 Mn2 44.1(3) . .
Mn3 Mn4 Mn2 61.40(10) . .
O25 Mn4 Mn6 39.8(4) . .
O44 Mn4 Mn6 130.3(4) . .
O24 Mn4 Mn6 85.0(3) . .
O43 Mn4 Mn6 84.0(3) . .
N41 Mn4 Mn6 134.4(4) . .
O1 Mn4 Mn6 43.8(4) . .
Mn3 Mn4 Mn6 90.58(11) . .
Mn2 Mn4 Mn6 60.10(9) . .
O25 Mn4 Mn5 86.8(4) . .
O44 Mn4 Mn5 88.3(3) . .
O24 Mn4 Mn5 35.7(3) . .
O43 Mn4 Mn5 129.5(3) . .
N41 Mn4 Mn5 133.0(4) . .
O1 Mn4 Mn5 47.8(3) . .
Mn3 Mn4 Mn5 60.74(8) . .
Mn2 Mn4 Mn5 91.93(13) . .
Mn6 Mn4 Mn5 60.66(9) . .
O25 Mn4 Na1 43.6(4) . .
O44 Mn4 Na1 134.5(4) . .
O24 Mn4 Na1 134.5(4) . .
O43 Mn4 Na1 45.8(3) . .
N41 Mn4 Na1 86.8(4) . .
O1 Mn4 Na1 91.4(4) . .
Mn3 Mn4 Na1 124.30(17) . .
Mn2 Mn4 Na1 62.90(17) . .
Mn6 Mn4 Na1 61.95(17) . .
Mn5 Mn4 Na1 122.43(19) . .
O35 Mn3 O44 165.1(5) . .
O35 Mn3 O33 86.8(5) . .
O44 Mn3 O33 93.9(5) . .
O35 Mn3 N31 96.9(6) . .
O44 Mn3 N31 97.7(6) . .
O33 Mn3 N31 99.9(6) . .
O35 Mn3 O45 88.2(5) . .
O44 Mn3 O45 87.0(5) . .
O33 Mn3 O45 163.6(5) . .
N31 Mn3 O45 96.2(6) . .
O35 Mn3 O1 81.5(5) . .
O44 Mn3 O1 83.7(6) . .
O33 Mn3 O1 83.3(4) . .
N31 Mn3 O1 176.4(6) . .
O45 Mn3 O1 80.5(4) . .
O35 Mn3 Mn4 126.8(4) . .
O44 Mn3 Mn4 38.6(3) . .
O33 Mn3 Mn4 85.8(3) . .
N31 Mn3 Mn4 136.3(5) . .
O45 Mn3 Mn4 84.7(3) . .
O1 Mn3 Mn4 45.3(4) . .
O35 Mn3 Mn1 37.8(3) . .
O44 Mn3 Mn1 127.5(4) . .
O33 Mn3 Mn1 82.6(3) . .
N31 Mn3 Mn1 134.6(5) . .
O45 Mn3 Mn1 83.9(3) . .
O1 Mn3 Mn1 43.8(4) . .
Mn4 Mn3 Mn1 89.07(10) . .
O35 Mn3 Mn5 84.6(4) . .
O44 Mn3 Mn5 87.3(4) . .
O33 Mn3 Mn5 35.6(3) . .
N31 Mn3 Mn5 135.5(5) . .
O45 Mn3 Mn5 128.2(3) . .
O1 Mn3 Mn5 47.7(3) . .
Mn4 Mn3 Mn5 60.62(11) . .
Mn1 Mn3 Mn5 60.29(9) . .
O35 Mn3 Mn2 84.4(4) . .
O44 Mn3 Mn2 83.2(3) . .
O33 Mn3 Mn2 126.3(3) . .
N31 Mn3 Mn2 133.7(5) . .
O45 Mn3 Mn2 37.5(3) . .
O1 Mn3 Mn2 43.0(3) . .
Mn4 Mn3 Mn2 59.44(8) . .
Mn1 Mn3 Mn2 59.44(9) . .
Mn5 Mn3 Mn2 90.73(14) . .
O35 Mn3 Na2 47.0(4) . .
O44 Mn3 Na2 132.4(4) . .
O33 Mn3 Na2 133.2(3) . .
N31 Mn3 Na2 82.3(5) . .
O45 Mn3 Na2 46.1(3) . .
O1 Mn3 Na2 94.2(4) . .
Mn4 Mn3 Na2 124.3(2) . .
Mn1 Mn3 Na2 65.2(2) . .
Mn5 Mn3 Na2 125.3(2) . .
Mn2 Mn3 Na2 65.0(2) . .
O23 Mn5 O33 164.6(5) . .
O23 Mn5 O24 89.8(4) . .
O33 Mn5 O24 89.6(5) . .
O23 Mn5 O34 87.7(5) . .
O33 Mn5 O34 88.2(5) . .
O24 Mn5 O34 162.4(4) . .
O23 Mn5 O5 98.0(6) . .
O33 Mn5 O5 97.2(6) . .
O24 Mn5 O5 101.2(6) . .
O34 Mn5 O5 96.4(6) . .
O23 Mn5 O1 81.3(5) . .
O33 Mn5 O1 83.4(5) . .
O24 Mn5 O1 81.1(5) . .
O34 Mn5 O1 81.3(5) . .
O5 Mn5 O1 177.6(7) . .
O23 Mn5 Mn4 84.5(3) . .
O33 Mn5 Mn4 85.8(4) . .
O24 Mn5 Mn4 37.0(3) . .
O34 Mn5 Mn4 125.4(3) . .
O5 Mn5 Mn4 138.2(5) . .
O1 Mn5 Mn4 44.2(4) . .
O23 Mn5 Mn1 84.3(3) . .
O33 Mn5 Mn1 83.4(4) . .
O24 Mn5 Mn1 124.4(3) . .
O34 Mn5 Mn1 38.0(3) . .
O5 Mn5 Mn1 134.4(5) . .
O1 Mn5 Mn1 43.3(4) . .
Mn4 Mn5 Mn1 87.42(13) . .
O23 Mn5 Mn3 126.8(4) . .
O33 Mn5 Mn3 38.0(4) . .
O24 Mn5 Mn3 82.3(3) . .
O34 Mn5 Mn3 85.3(3) . .
O5 Mn5 Mn3 135.2(5) . .
O1 Mn5 Mn3 45.5(3) . .
Mn4 Mn5 Mn3 58.64(10) . .
Mn1 Mn5 Mn3 59.37(9) . .
O23 Mn5 Mn6 38.3(3) . .
O33 Mn5 Mn6 126.4(4) . .
O24 Mn5 Mn6 84.7(3) . .
O34 Mn5 Mn6 82.6(4) . .
O5 Mn5 Mn6 136.2(5) . .
O1 Mn5 Mn6 43.1(3) . .
Mn4 Mn5 Mn6 59.22(11) . .
Mn1 Mn5 Mn6 58.08(11) . .
Mn3 Mn5 Mn6 88.54(14) . .
O15 Mn6 O14 87.2(4) . .
O15 Mn6 N61 99.9(6) . .
O14 Mn6 N61 98.8(6) . .
O15 Mn6 O25 165.0(5) . .
O14 Mn6 O25 87.8(5) . .
N61 Mn6 O25 94.8(6) . .
O15 Mn6 O23 92.0(4) . .
O14 Mn6 O23 162.6(5) . .
N61 Mn6 O23 98.5(6) . .
O25 Mn6 O23 88.6(4) . .
O15 Mn6 O1 83.0(6) . .
O14 Mn6 O1 80.2(4) . .
N61 Mn6 O1 176.9(6) . .
O25 Mn6 O1 82.2(6) . .
O23 Mn6 O1 82.4(4) . .
O15 Mn6 Mn1 38.3(3) . .
O14 Mn6 Mn1 84.4(3) . .
N61 Mn6 Mn1 138.2(5) . .
O25 Mn6 Mn1 127.0(4) . .
O23 Mn6 Mn1 84.1(3) . .
O1 Mn6 Mn1 44.8(4) . .
O15 Mn6 Mn2 84.1(3) . .
O14 Mn6 Mn2 36.5(3) . .
N61 Mn6 Mn2 135.2(6) . .
O25 Mn6 Mn2 83.5(4) . .
O23 Mn6 Mn2 126.1(3) . .
O1 Mn6 Mn2 43.7(3) . .
Mn1 Mn6 Mn2 60.48(11) . .
O15 Mn6 Mn4 127.7(3) . .
O14 Mn6 Mn4 83.9(3) . .
N61 Mn6 Mn4 132.4(5) . .
O25 Mn6 Mn4 37.6(4) . .
O23 Mn6 Mn4 82.8(3) . .
O1 Mn6 Mn4 44.7(4) . .
Mn1 Mn6 Mn4 89.44(11) . .
Mn2 Mn6 Mn4 59.54(9) . .
O15 Mn6 Mn5 87.1(3) . .
O14 Mn6 Mn5 127.8(3) . .
N61 Mn6 Mn5 133.3(6) . .
O25 Mn6 Mn5 84.8(4) . .
O23 Mn6 Mn5 34.8(3) . .
O1 Mn6 Mn5 47.5(3) . .
Mn1 Mn6 Mn5 60.72(9) . .
Mn2 Mn6 Mn5 91.28(14) . .
Mn4 Mn6 Mn5 60.12(9) . .
O15 Mn6 Na1 133.3(3) . .
O14 Mn6 Na1 46.7(4) . .
N61 Mn6 Na1 83.7(5) . .
O25 Mn6 Na1 45.5(4) . .
O23 Mn6 Na1 133.9(3) . .
O1 Mn6 Na1 93.6(4) . .
Mn1 Mn6 Na1 123.88(18) . .
Mn2 Mn6 Na1 63.45(18) . .
Mn4 Mn6 Na1 63.86(18) . .
Mn5 Mn6 Na1 123.8(2) . .

loop_
_geom_bond_atom_site_label_1
_geom_bond_atom_site_label_2
_geom_bond_distance
_geom_bond_site_symmetry_2
C13 O13 1.454(19) .
C13 C12 1.46(2) .
C12 C14 1.51(2) .
C12 C15 1.52(3) .
C12 C11 1.57(2) .
C14 O14 1.487(19) .
C15 O15 1.420(19) .
C25 O25 1.484(18) .
C25 C22 1.56(2) .
C22 C24 1.40(3) .
C22 C21 1.47(2) .
C22 C23 1.60(3) .
C24 O24 1.50(2) .
C23 O23 1.38(2) .
C35 O35 1.47(2) .
C35 C32 1.53(3) .
C32 C31 1.47(2) .
C32 C34 1.50(3) .
C32 C33 1.55(3) .
C34 O34 1.54(2) .
C33 O33 1.40(2) .
C43 C42 1.44(2) .
C43 O43 1.456(19) .
C42 C41 1.49(2) .
C42 C44 1.53(2) .
C42 C45 1.59(2) .
C44 O44 1.420(18) .
C45 O45 1.46(2) .
N11 N12 1.23(2) .
N11 Mn1 2.031(18) .
N12 N13 1.14(3) .
N41 N42 1.13(2) .
N41 Mn4 2.127(16) .
N42 N43 1.24(3) .
N31 N32 1.24(3) .
N31 Mn3 2.073(18) .
N32 N33 1.16(3) .
N61 N62 1.25(3) .
N61 Mn6 2.06(2) .
N62 N63 1.12(3) .
O1 Mn2 2.188(11) .
O1 Mn1 2.195(17) .
O1 Mn6 2.196(14) .
O1 Mn4 2.230(17) .
O1 Mn3 2.288(14) .
O1 Mn5 2.373(11) .
N21 N22 1.029(10) .
N21 Mn2 2.112(18) .
N22 N23 1.050(10) .
O5 Mn5 2.302(16) .
O13 Mn2 1.990(14) .
O13 Mn1 2.066(14) .
O13 Na2 2.654(18) .
O14 Mn2 1.941(12) .
O14 Mn6 2.062(13) .
O14 Na1 2.530(14) .
O15 Mn6 1.980(12) .
O15 Mn1 1.988(11) .
O25 Mn4 1.982(13) .
O25 Mn6 2.078(13) .
O25 Na1 2.485(16) .
O24 Mn5 1.955(11) .
O24 Mn4 2.016(12) .
O23 Mn5 1.920(13) .
O23 Mn6 2.083(12) .
O35 Mn1 2.002(12) .
O35 Mn3 2.022(13) .
O35 Na2 2.558(16) .
O34 Mn5 1.956(13) .
O34 Mn1 2.051(12) .
O33 Mn5 1.945(12) .
O33 Mn3 2.054(13) .
O43 Mn2 1.962(10) .
O43 Mn4 2.076(13) .
O43 Na1 2.545(14) .
O44 Mn4 1.997(12) .
O44 Mn3 2.049(12) .
O45 Mn2 1.993(12) .
O45 Mn3 2.141(13) .
O45 Na2 2.513(14) .
Na1 O105 2.22(3) .
Na1 O101 2.30(2) .
Na1 O102 2.59(2) .
Na1 Mn6 3.450(10) .
Na1 Mn2 3.486(10) .
Na1 Mn4 3.509(10) .
O102 Na2 2.74(2) 1_455
Na2 O103 2.29(2) .
Na2 O102 2.74(2) 1_655
Na2 Mn3 3.466(9) .
Na2 Mn1 3.586(11) .
Na2 Mn2 3.590(11) .
Mn1 Mn6 3.116(5) .
Mn1 Mn2 3.162(5) .
Mn1 Mn3 3.172(4) .
Mn1 Mn5 3.202(4) .
Mn2 Mn4 3.144(4) .
Mn2 Mn6 3.162(4) .
Mn2 Mn3 3.206(5) .
Mn4 Mn3 3.135(4) .
Mn4 Mn6 3.170(4) .
Mn4 Mn5 3.199(5) .
Mn3 Mn5 3.203(4) .
Mn5 Mn6 3.217(5) .
